data_7050059
loop_
_publ_author_name
'Zheng, Xiang-Jun'
'Jin, Lin-Pei'
'Gao, Song'
'Lu, Shao-Zhe'

_publ_section_title
;
 Second ligand-directed self-assembly of lanthanide(iii) coordination
 polymers with 1,4-naphthalenedicarboxylate
;
_journal_issue 6
_journal_name_full 'New Journal of Chemistry'
_journal_page_first 798
_journal_paper_doi 10.1039/b415337e
_journal_volume 29
_journal_year 2005
_chemical_formula_sum 'C51 H36 Eu2 N3 O15'
_chemical_formula_weight 1234.75
_chemical_name_systematic
;
?
;
_space_group_IT_number 14
_symmetry_cell_setting monoclinic
_symmetry_space_group_name_Hall '-P 2yn'
_symmetry_space_group_name_H-M 'P 1 21/n 1'
_atom_sites_solution_hydrogens geom
_atom_sites_solution_primary direct
_atom_sites_solution_secondary difmap
_audit_creation_method SHELXL-97
_cell_angle_alpha 90.00
_cell_angle_beta 102.980(5)
_cell_angle_gamma 90.00
_cell_formula_units_Z 4
_cell_length_a 14.240(5)
_cell_length_b 22.191(7)
_cell_length_c 15.185(5)
_cell_measurement_reflns_used 1006
_cell_measurement_temperature 293(2)
_cell_measurement_theta_max 24.31
_cell_measurement_theta_min 2.55
_cell_volume 4676(3)
_computing_cell_refinement 'Bruker SMART'
_computing_data_collection 'Bruker SMART'
_computing_data_reduction 'Bruker SAINT'
_computing_molecular_graphics 'Bruker SHELXTL'
_computing_publication_material 'Bruker SHELXTL'
_computing_structure_refinement 'SHELXL-97 (Sheldrick, 1997)'
_computing_structure_solution 'SHELXS-97 (Sheldrick, 1990)'
_diffrn_ambient_temperature 293(2)
_diffrn_measured_fraction_theta_full 0.993
_diffrn_measured_fraction_theta_max 0.993
_diffrn_measurement_device_type 'CCD area detector'
_diffrn_measurement_method 'phi and omega scans'
_diffrn_radiation_monochromator graphite
_diffrn_radiation_source 'fine-focus sealed tube'
_diffrn_radiation_type MoK\a
_diffrn_radiation_wavelength 0.71073
_diffrn_reflns_av_R_equivalents 0.0689
_diffrn_reflns_av_sigmaI/netI 0.0991
_diffrn_reflns_limit_h_max 16
_diffrn_reflns_limit_h_min -16
_diffrn_reflns_limit_k_max 26
_diffrn_reflns_limit_k_min -16
_diffrn_reflns_limit_l_max 18
_diffrn_reflns_limit_l_min -9
_diffrn_reflns_number 19567
_diffrn_reflns_theta_full 25.00
_diffrn_reflns_theta_max 25.00
_diffrn_reflns_theta_min 2.35
_exptl_absorpt_coefficient_mu 2.734
_exptl_absorpt_correction_T_max 1.000000
_exptl_absorpt_correction_T_min 0.722898
_exptl_absorpt_correction_type multi-scan
_exptl_absorpt_process_details SADABS
_exptl_crystal_density_diffrn 1.754
_exptl_crystal_density_meas 0
_exptl_crystal_density_method 'not measured'
_exptl_crystal_F_000 2436
_exptl_crystal_size_max 0.12
_exptl_crystal_size_mid 0.08
_exptl_crystal_size_min 0.06
_refine_diff_density_max 1.036
_refine_diff_density_min -0.704
_refine_diff_density_rms 0.140
_refine_ls_extinction_method none
_refine_ls_goodness_of_fit_ref 0.962
_refine_ls_hydrogen_treatment mixed
_refine_ls_matrix_type full
_refine_ls_number_parameters 640
_refine_ls_number_reflns 8160
_refine_ls_number_restraints 0
_refine_ls_restrained_S_all 0.962
_refine_ls_R_factor_all 0.0845
_refine_ls_R_factor_gt 0.0423
_refine_ls_shift/su_max 0.001
_refine_ls_shift/su_mean 0.000
_refine_ls_structure_factor_coef Fsqd
_refine_ls_weighting_details 'calc w=1/[\s^2^(Fo^2^)+(0.0000P)^2^+0.0000P] where P=(Fo^2^+2Fc^2^)/3'
_refine_ls_weighting_scheme calc
_refine_ls_wR_factor_gt 0.0557
_refine_ls_wR_factor_ref 0.0645
_reflns_number_gt 5526
_reflns_number_total 8160
_reflns_threshold_expression >2sigma(I)
_cod_data_source_file b415337e.txt
_cod_data_source_block complex3
_cod_depositor_comments
;
The following automatic conversions were performed:
'_symmetry_cell_setting' value 'Monoclinic' changed to 'monoclinic'
according to '/home/saulius/struct/CIF-dictionaries/cif_core.dic'
dictionary named 'cif_core.dic' version 2.4.1 from
2010-06-29.

'_exptl_absorpt_correction_type' value 'MULTI-SCAN' changed
to 'multi-scan' according to
'/home/saulius/struct/CIF-dictionaries/cif_core.dic' dictionary named
'cif_core.dic' version 2.4.1 from 2010-06-29.

Automatic conversion script
Id: cif_fix_enum 1527 2010-12-29 10:47:43Z saulius 
;
_cod_original_cell_volume 4676(2)
_cod_original_sg_symbol_H-M P2(1)/n
_cod_database_code 7050059

loop_
_symmetry_equiv_pos_as_xyz
'x, y, z'
'-x+1/2, y+1/2, -z+1/2'
'-x, -y, -z'
'x-1/2, -y-1/2, z-1/2'

loop_
_atom_site_label
_atom_site_type_symbol
_atom_site_fract_x
_atom_site_fract_y
_atom_site_fract_z
_atom_site_U_iso_or_equiv
_atom_site_adp_type
_atom_site_occupancy
_atom_site_symmetry_multiplicity
_atom_site_calc_flag
_atom_site_refinement_flags
_atom_site_disorder_assembly
_atom_site_disorder_group
Eu1 Eu 0.49844(2) 0.724319(13) 0.564060(19) 0.01769(9) Uani 1 1 d . . .
Eu2 Eu 0.79775(2) 0.754122(13) 0.665435(19) 0.01656(8) Uani 1 1 d . . .
O1 O 0.5964(3) 0.64222(18) 0.6125(3) 0.0365(12) Uani 1 1 d . . .
O2 O 0.7537(3) 0.65238(19) 0.6581(3) 0.0369(12) Uani 1 1 d . . .
O3 O 0.6302(3) 0.33425(18) 0.7167(3) 0.0321(12) Uani 1 1 d . . .
O4 O 0.7536(3) 0.35770(18) 0.8260(3) 0.0334(12) Uani 1 1 d . . .
O5 O 0.6702(3) 0.76308(17) 0.5308(2) 0.0249(10) Uani 1 1 d . . .
O6 O 0.5464(3) 0.74689(19) 0.4186(2) 0.0294(10) Uani 1 1 d . . .
O7 O 0.8855(3) 0.73272(19) 0.1507(2) 0.0309(11) Uani 1 1 d . . .
O8 O 0.9108(3) 0.8295(2) 0.1609(3) 0.0402(13) Uani 1 1 d . . .
O9 O 0.6108(3) 0.75552(18) 0.6996(3) 0.0286(11) Uani 1 1 d . . .
O10 O 0.7409(3) 0.7366(2) 0.8038(2) 0.0349(13) Uani 1 1 d . . .
O11 O 0.4183(3) 0.6959(2) 1.1039(3) 0.0415(13) Uani 1 1 d . . .
O12 O 0.3775(3) 0.78664(19) 1.0539(3) 0.0318(11) Uani 1 1 d . . .
O13 O 0.4565(3) 0.64100(17) 0.4611(3) 0.0336(12) Uani 1 1 d . . .
H13A H 0.4975 0.6144 0.4574 0.040 Uiso 1 1 d R . .
H13B H 0.3923 0.6262 0.4449 0.040 Uiso 1 1 d R . .
O14 O 0.3370(3) 0.74116(19) 0.4721(2) 0.0403(13) Uani 1 1 d . . .
H14A H 0.3235 0.7723 0.4996 0.048 Uiso 1 1 d R . .
H14B H 0.3157 0.7429 0.4152 0.048 Uiso 1 1 d R . .
O15 O 0.9369(3) 0.70941(18) 0.7592(2) 0.0317(12) Uani 1 1 d . . .
H15A H 0.9700 0.7231 0.8087 0.038 Uiso 1 1 d R . .
H15B H 0.9622 0.6729 0.7410 0.038 Uiso 1 1 d R . .
N1 N 0.6004(5) 0.5574(3) 0.4380(4) 0.056(2) Uani 1 1 d . . .
N2 N 0.9443(5) 0.3803(3) 0.2823(5) 0.0543(19) Uani 1 1 d . . .
N3 N 0.4898(4) 0.8415(2) 0.5363(4) 0.0288(14) Uani 1 1 d . . .
C1 C 0.6787(5) 0.6220(3) 0.6455(4) 0.0254(16) Uani 1 1 d . . .
C2 C 0.6857(4) 0.5562(2) 0.6708(4) 0.0194(15) Uani 1 1 d . . .
C3 C 0.6133(5) 0.5332(3) 0.7061(4) 0.0356(18) Uani 1 1 d . . .
H3 H 0.5619 0.5576 0.7118 0.043 Uiso 1 1 calc R . .
C4 C 0.6160(5) 0.4725(3) 0.7341(4) 0.0348(18) Uani 1 1 d . . .
H4 H 0.5675 0.4578 0.7602 0.042 Uiso 1 1 calc R . .
C5 C 0.6881(5) 0.4353(3) 0.7235(4) 0.0223(15) Uani 1 1 d . . .
C6 C 0.7629(4) 0.4572(3) 0.6836(4) 0.0197(15) Uani 1 1 d . . .
C7 C 0.7630(4) 0.5188(3) 0.6590(4) 0.0219(15) Uani 1 1 d . . .
C8 C 0.8386(5) 0.5388(3) 0.6181(4) 0.0309(17) Uani 1 1 d . . .
H8 H 0.8400 0.5789 0.6008 0.037 Uiso 1 1 calc R . .
C9 C 0.9077(5) 0.5012(3) 0.6041(4) 0.0380(18) Uani 1 1 d . . .
H9 H 0.9566 0.5155 0.5781 0.046 Uiso 1 1 calc R . .
C10 C 0.9063(5) 0.4399(3) 0.6286(4) 0.0412(19) Uani 1 1 d . . .
H10 H 0.9536 0.4138 0.6178 0.049 Uiso 1 1 calc R . .
C11 C 0.8368(5) 0.4192(3) 0.6675(4) 0.0339(18) Uani 1 1 d . . .
H11 H 0.8373 0.3789 0.6842 0.041 Uiso 1 1 calc R . .
C12 C 0.6904(5) 0.3716(3) 0.7569(4) 0.0282(17) Uani 1 1 d . . .
C13 C 0.6327(5) 0.7624(3) 0.4463(4) 0.0218(15) Uani 1 1 d . . .
C14 C 0.6915(4) 0.7757(3) 0.3785(4) 0.0195(14) Uani 1 1 d . . .
C15 C 0.6821(5) 0.7366(3) 0.3069(4) 0.0305(17) Uani 1 1 d . . .
H15 H 0.6353 0.7066 0.2991 0.037 Uiso 1 1 calc R . .
C16 C 0.7417(5) 0.7412(3) 0.2457(4) 0.0309(17) Uani 1 1 d . . .
H16 H 0.7359 0.7128 0.1997 0.037 Uiso 1 1 calc R . .
C17 C 0.8081(5) 0.7861(3) 0.2513(4) 0.0246(16) Uani 1 1 d . . .
C18 C 0.8141(5) 0.8316(3) 0.3184(4) 0.0254(16) Uani 1 1 d . . .
C19 C 0.7554(5) 0.8250(3) 0.3841(4) 0.0250(16) Uani 1 1 d . . .
C20 C 0.7610(5) 0.8711(3) 0.4505(4) 0.0311(17) Uani 1 1 d . . .
H20 H 0.7211 0.8688 0.4912 0.037 Uiso 1 1 calc R . .
C21 C 0.8224(6) 0.9178(3) 0.4559(4) 0.042(2) Uani 1 1 d . . .
H21 H 0.8263 0.9464 0.5013 0.051 Uiso 1 1 calc R . .
C22 C 0.8805(5) 0.9232(3) 0.3931(5) 0.043(2) Uani 1 1 d . . .
H22 H 0.9218 0.9561 0.3965 0.052 Uiso 1 1 calc R . .
C23 C 0.8776(5) 0.8814(3) 0.3275(4) 0.0358(18) Uani 1 1 d . . .
H23 H 0.9181 0.8855 0.2876 0.043 Uiso 1 1 calc R . .
C24 C 0.8724(5) 0.7835(3) 0.1838(4) 0.0286(16) Uani 1 1 d . . .
C25 C 0.6515(5) 0.7416(3) 0.7801(4) 0.0236(15) Uani 1 1 d . . .
C26 C 0.5928(4) 0.7351(3) 0.8504(4) 0.0204(15) Uani 1 1 d . . .
C27 C 0.5248(4) 0.7766(3) 0.8509(4) 0.0257(15) Uani 1 1 d . . .
H27 H 0.5115 0.8052 0.8050 0.031 Uiso 1 1 calc R . .
C28 C 0.4726(4) 0.7778(3) 0.9201(4) 0.0279(16) Uani 1 1 d . . .
H28 H 0.4265 0.8075 0.9201 0.034 Uiso 1 1 calc R . .
C29 C 0.4901(4) 0.7351(3) 0.9868(4) 0.0226(16) Uani 1 1 d . . .
C30 C 0.5591(5) 0.6896(3) 0.9873(4) 0.0250(16) Uani 1 1 d . . .
C31 C 0.6116(5) 0.6887(3) 0.9178(4) 0.0252(16) Uani 1 1 d . . .
C32 C 0.6771(5) 0.6419(3) 0.9148(4) 0.0389(19) Uani 1 1 d . . .
H32 H 0.7080 0.6402 0.8670 0.047 Uiso 1 1 calc R . .
C33 C 0.6966(6) 0.5984(3) 0.9810(5) 0.057(2) Uani 1 1 d . . .
H33 H 0.7416 0.5683 0.9794 0.068 Uiso 1 1 calc R . .
C34 C 0.6468(6) 0.6007(3) 1.0510(5) 0.055(2) Uani 1 1 d . . .
H34 H 0.6596 0.5716 1.0963 0.066 Uiso 1 1 calc R . .
C35 C 0.5811(5) 0.6438(3) 1.0544(4) 0.0353(18) Uani 1 1 d . . .
H35 H 0.5493 0.6436 1.1016 0.042 Uiso 1 1 calc R . .
C36 C 0.4251(4) 0.7391(3) 1.0528(4) 0.0241(16) Uani 1 1 d . . .
C37 C 0.6714(8) 0.5824(4) 0.4067(6) 0.080(3) Uani 1 1 d . . .
H37 H 0.6753 0.6242 0.4075 0.096 Uiso 1 1 calc R . .
C38 C 0.7399(7) 0.5511(4) 0.3730(5) 0.072(3) Uani 1 1 d . . .
H38 H 0.7860 0.5713 0.3494 0.087 Uiso 1 1 calc R . .
C39 C 0.7371(6) 0.4891(3) 0.3759(4) 0.0372(19) Uani 1 1 d . . .
C40 C 0.6694(6) 0.4630(3) 0.4143(5) 0.048(2) Uani 1 1 d . . .
H40 H 0.6689 0.4214 0.4219 0.058 Uiso 1 1 calc R . .
C41 C 0.6019(6) 0.4982(4) 0.4419(5) 0.051(2) Uani 1 1 d . . .
H41 H 0.5544 0.4789 0.4647 0.062 Uiso 1 1 calc R . .
C42 C 0.9072(6) 0.4301(4) 0.2396(6) 0.059(2) Uani 1 1 d . . .
H42 H 0.9264 0.4409 0.1872 0.070 Uiso 1 1 calc R . .
C43 C 0.8427(6) 0.4662(3) 0.2683(5) 0.049(2) Uani 1 1 d . . .
H43 H 0.8210 0.5010 0.2361 0.059 Uiso 1 1 calc R . .
C44 C 0.8097(5) 0.4521(3) 0.3430(5) 0.0402(19) Uani 1 1 d . . .
C45 C 0.8466(6) 0.4003(4) 0.3883(5) 0.051(2) Uani 1 1 d . . .
H45 H 0.8270 0.3879 0.4398 0.061 Uiso 1 1 calc R . .
C46 C 0.9132(6) 0.3674(4) 0.3552(6) 0.055(2) Uani 1 1 d . . .
H46 H 0.9384 0.3332 0.3873 0.066 Uiso 1 1 calc R . .
C47 C 0.5313(6) 0.8786(3) 0.6001(5) 0.047(2) Uani 1 1 d . . .
H47 H 0.5578 0.8624 0.6567 0.056 Uiso 1 1 calc R . .
C48 C 0.5387(6) 0.9410(3) 0.5895(5) 0.056(3) Uani 1 1 d . . .
H48 H 0.5714 0.9646 0.6373 0.067 Uiso 1 1 calc R . .
C49 C 0.4968(5) 0.9676(3) 0.5071(4) 0.0302(18) Uani 1 1 d . . .
C50 C 0.4480(5) 0.9284(3) 0.4409(4) 0.040(2) Uani 1 1 d . . .
H50 H 0.4161 0.9435 0.3851 0.048 Uiso 1 1 calc R . .
C51 C 0.4467(5) 0.8679(3) 0.4575(5) 0.0381(19) Uani 1 1 d . . .
H51 H 0.4139 0.8433 0.4112 0.046 Uiso 1 1 calc R . .

loop_
_atom_site_aniso_label
_atom_site_aniso_U_11
_atom_site_aniso_U_22
_atom_site_aniso_U_33
_atom_site_aniso_U_23
_atom_site_aniso_U_13
_atom_site_aniso_U_12
Eu1 0.01866(17) 0.01854(19) 0.01700(18) 0.00211(14) 0.00640(12) 0.00231(15)
Eu2 0.01860(17) 0.01658(18) 0.01596(17) -0.00075(13) 0.00696(12) -0.00017(15)
O1 0.032(3) 0.020(3) 0.052(3) 0.006(2) 0.000(2) 0.006(2)
O2 0.030(3) 0.021(3) 0.060(3) 0.000(2) 0.010(2) -0.005(2)
O3 0.043(3) 0.018(3) 0.030(3) 0.0051(19) -0.001(2) -0.006(2)
O4 0.036(3) 0.026(3) 0.034(3) 0.010(2) -0.002(2) -0.003(2)
O5 0.029(3) 0.032(3) 0.016(2) 0.0021(18) 0.0095(19) 0.000(2)
O6 0.027(3) 0.044(3) 0.017(2) 0.003(2) 0.0050(18) -0.007(2)
O7 0.045(3) 0.030(3) 0.026(3) -0.004(2) 0.023(2) -0.004(2)
O8 0.045(3) 0.033(3) 0.050(3) 0.004(2) 0.028(3) 0.003(3)
O9 0.036(3) 0.034(3) 0.017(2) -0.002(2) 0.0070(19) -0.003(2)
O10 0.019(3) 0.067(4) 0.023(3) 0.004(2) 0.0134(19) -0.006(2)
O11 0.054(4) 0.032(3) 0.052(3) 0.010(2) 0.039(3) 0.005(3)
O12 0.039(3) 0.031(3) 0.032(3) 0.009(2) 0.023(2) 0.005(2)
O13 0.034(3) 0.026(3) 0.040(3) -0.009(2) 0.007(2) 0.006(2)
O14 0.037(3) 0.057(4) 0.022(3) -0.004(2) -0.004(2) 0.013(2)
O15 0.035(3) 0.036(3) 0.021(3) -0.0153(19) 0.000(2) 0.012(2)
N1 0.065(6) 0.071(6) 0.038(4) 0.004(4) 0.021(4) 0.030(4)
N2 0.041(5) 0.059(5) 0.060(5) -0.024(4) 0.006(4) 0.018(4)
N3 0.031(4) 0.026(3) 0.035(4) 0.005(3) 0.019(3) 0.003(3)
C1 0.028(4) 0.034(5) 0.016(4) -0.001(3) 0.009(3) 0.003(4)
C2 0.023(4) 0.005(3) 0.028(4) 0.001(3) 0.001(3) 0.002(3)
C3 0.035(5) 0.021(4) 0.054(5) 0.003(3) 0.016(4) 0.009(3)
C4 0.034(5) 0.032(5) 0.044(5) 0.001(3) 0.021(3) -0.005(4)
C5 0.028(4) 0.015(4) 0.022(4) 0.003(3) -0.001(3) 0.003(3)
C6 0.017(4) 0.013(4) 0.025(4) 0.000(3) -0.002(3) 0.002(3)
C7 0.023(4) 0.025(4) 0.014(3) 0.001(3) -0.003(3) -0.002(3)
C8 0.033(5) 0.022(4) 0.038(5) 0.011(3) 0.008(3) 0.005(3)
C9 0.025(4) 0.037(5) 0.060(5) 0.003(4) 0.028(4) 0.003(4)
C10 0.043(5) 0.040(5) 0.045(5) 0.000(4) 0.022(4) 0.017(4)
C11 0.039(5) 0.020(4) 0.045(5) 0.006(3) 0.014(4) 0.003(3)
C12 0.040(5) 0.025(4) 0.028(4) 0.007(3) 0.024(4) 0.005(4)
C13 0.035(4) 0.015(4) 0.017(4) -0.002(3) 0.009(3) 0.003(3)
C14 0.024(4) 0.021(4) 0.016(4) 0.005(3) 0.010(3) 0.005(3)
C15 0.037(4) 0.036(5) 0.022(4) -0.003(3) 0.012(3) -0.002(3)
C16 0.046(5) 0.033(5) 0.018(4) -0.001(3) 0.016(3) -0.002(4)
C17 0.026(4) 0.024(4) 0.023(4) -0.001(3) 0.007(3) 0.001(3)
C18 0.020(4) 0.026(4) 0.032(4) 0.006(3) 0.007(3) 0.000(3)
C19 0.026(4) 0.025(4) 0.024(4) 0.001(3) 0.006(3) 0.001(3)
C20 0.039(5) 0.036(5) 0.021(4) -0.001(3) 0.012(3) 0.002(4)
C21 0.056(6) 0.039(5) 0.035(5) -0.006(3) 0.016(4) -0.010(4)
C22 0.047(6) 0.036(5) 0.047(5) -0.009(4) 0.012(4) -0.014(4)
C23 0.025(4) 0.044(5) 0.041(5) 0.000(4) 0.013(3) -0.002(4)
C24 0.030(4) 0.032(5) 0.023(4) 0.000(3) 0.005(3) 0.002(4)
C25 0.031(4) 0.021(4) 0.023(4) -0.008(3) 0.014(3) -0.010(3)
C26 0.013(3) 0.033(5) 0.016(4) -0.010(3) 0.004(3) -0.007(3)
C27 0.032(4) 0.027(4) 0.019(4) 0.007(3) 0.007(3) -0.004(3)
C28 0.027(4) 0.034(4) 0.025(4) -0.007(3) 0.012(3) -0.004(3)
C29 0.025(4) 0.030(4) 0.016(4) -0.001(3) 0.011(3) -0.009(3)
C30 0.023(4) 0.033(4) 0.023(4) 0.001(3) 0.013(3) -0.006(3)
C31 0.022(4) 0.030(4) 0.024(4) -0.006(3) 0.006(3) -0.009(3)
C32 0.043(5) 0.043(5) 0.037(5) 0.004(4) 0.022(4) 0.010(4)
C33 0.057(6) 0.049(6) 0.074(6) 0.024(4) 0.036(5) 0.021(5)
C34 0.058(6) 0.058(6) 0.059(6) 0.041(4) 0.034(5) 0.022(5)
C35 0.039(5) 0.042(5) 0.030(4) 0.008(3) 0.019(3) 0.008(4)
C36 0.021(4) 0.031(5) 0.025(4) -0.003(3) 0.014(3) -0.008(3)
C37 0.127(11) 0.041(6) 0.085(8) 0.006(5) 0.052(7) 0.045(6)
C38 0.100(8) 0.042(6) 0.095(8) 0.014(5) 0.064(6) 0.026(5)
C39 0.049(5) 0.032(5) 0.030(5) -0.001(3) 0.010(4) 0.011(4)
C40 0.046(6) 0.037(5) 0.064(6) -0.006(4) 0.020(4) 0.009(4)
C41 0.048(6) 0.044(6) 0.071(6) -0.010(4) 0.033(4) 0.002(5)
C42 0.048(6) 0.067(7) 0.067(6) -0.019(5) 0.025(5) 0.011(5)
C43 0.053(6) 0.048(6) 0.051(6) 0.005(4) 0.023(4) 0.017(4)
C44 0.037(5) 0.040(5) 0.043(5) -0.008(4) 0.008(4) 0.007(4)
C45 0.050(6) 0.057(6) 0.046(5) -0.004(4) 0.014(4) 0.013(4)
C46 0.053(6) 0.048(6) 0.061(6) -0.004(4) 0.006(5) 0.023(4)
C47 0.056(6) 0.034(5) 0.044(5) 0.004(4) -0.002(4) -0.004(4)
C48 0.078(7) 0.021(5) 0.057(6) 0.004(4) -0.011(5) -0.003(4)
C49 0.031(5) 0.018(4) 0.042(5) 0.007(3) 0.010(3) 0.006(3)
C50 0.056(6) 0.026(5) 0.035(5) 0.007(3) 0.005(4) -0.002(4)
C51 0.037(5) 0.034(5) 0.041(5) -0.004(4) 0.006(4) -0.006(4)

loop_
_atom_type_symbol
_atom_type_description
_atom_type_scat_dispersion_real
_atom_type_scat_dispersion_imag
_atom_type_scat_source
C C 0.0033 0.0016 'International Tables Vol C Tables 4.2.6.8 and 6.1.1.4'
H H 0.0000 0.0000 'International Tables Vol C Tables 4.2.6.8 and 6.1.1.4'
N N 0.0061 0.0033 'International Tables Vol C Tables 4.2.6.8 and 6.1.1.4'
O O 0.0106 0.0060 'International Tables Vol C Tables 4.2.6.8 and 6.1.1.4'
Eu Eu -0.1578 3.6682 'International Tables Vol C Tables 4.2.6.8 and 6.1.1.4'

loop_
_geom_angle_atom_site_label_1
_geom_angle_atom_site_label_2
_geom_angle_atom_site_label_3
_geom_angle
_geom_angle_site_symmetry_1
_geom_angle_site_symmetry_3
_geom_angle_publ_flag
O1 Eu1 O9 73.55(14) . . ?
O1 Eu1 O13 69.25(14) . . ?
O9 Eu1 O13 142.76(14) . . ?
O1 Eu1 O14 136.70(15) . . ?
O9 Eu1 O14 143.74(14) . . ?
O13 Eu1 O14 71.41(14) . . ?
O1 Eu1 O8 77.09(16) . 4_576 ?
O9 Eu1 O8 87.55(14) . 4_576 ?
O13 Eu1 O8 85.97(14) . 4_576 ?
O14 Eu1 O8 82.88(15) . 4_576 ?
O1 Eu1 O7 123.37(15) . 4_576 ?
O9 Eu1 O7 79.75(14) . 4_576 ?
O13 Eu1 O7 122.87(15) . 4_576 ?
O14 Eu1 O7 66.71(13) . 4_576 ?
O8 Eu1 O7 52.45(14) 4_576 4_576 ?
O1 Eu1 O6 99.98(15) . . ?
O9 Eu1 O6 115.83(14) . . ?
O13 Eu1 O6 69.99(14) . . ?
O14 Eu1 O6 82.73(14) . . ?
O8 Eu1 O6 154.92(14) 4_576 . ?
O7 Eu1 O6 136.65(13) 4_576 . ?
O1 Eu1 N3 146.33(17) . . ?
O9 Eu1 N3 81.43(15) . . ?
O13 Eu1 N3 131.17(15) . . ?
O14 Eu1 N3 75.68(16) . . ?
O8 Eu1 N3 124.58(15) 4_576 . ?
O7 Eu1 N3 72.14(14) 4_576 . ?
O6 Eu1 N3 70.94(15) . . ?
O1 Eu1 O5 78.83(14) . . ?
O9 Eu1 O5 67.57(12) . . ?
O13 Eu1 O5 102.86(13) . . ?
O14 Eu1 O5 127.74(13) . . ?
O8 Eu1 O5 149.38(14) 4_576 . ?
O7 Eu1 O5 133.35(13) 4_576 . ?
O6 Eu1 O5 49.03(12) . . ?
N3 Eu1 O5 70.88(14) . . ?
O1 Eu1 C24 99.90(18) . 4_576 ?
O9 Eu1 C24 82.18(16) . 4_576 ?
O13 Eu1 C24 105.65(17) . 4_576 ?
O14 Eu1 C24 74.02(16) . 4_576 ?
O8 Eu1 C24 25.99(15) 4_576 4_576 ?
O7 Eu1 C24 26.49(15) 4_576 4_576 ?
O6 Eu1 C24 156.34(16) . 4_576 ?
N3 Eu1 C24 98.60(18) . 4_576 ?
O5 Eu1 C24 148.92(15) . 4_576 ?
O1 Eu1 C13 89.52(16) . . ?
O9 Eu1 C13 92.18(15) . . ?
O13 Eu1 C13 85.86(15) . . ?
O14 Eu1 C13 105.06(15) . . ?
O8 Eu1 C13 166.12(15) 4_576 . ?
O7 Eu1 C13 141.06(14) 4_576 . ?
O6 Eu1 C13 24.04(13) . . ?
N3 Eu1 C13 68.99(15) . . ?
O5 Eu1 C13 24.99(12) . . ?
C24 Eu1 C13 167.10(18) 4_576 . ?
O1 Eu1 Eu2 61.47(11) . . ?
O9 Eu1 Eu2 39.19(10) . . ?
O13 Eu1 Eu2 115.93(11) . . ?
O14 Eu1 Eu2 157.73(10) . . ?
O8 Eu1 Eu2 117.69(11) 4_576 . ?
O7 Eu1 Eu2 117.68(10) 4_576 . ?
O6 Eu1 Eu2 80.68(10) . . ?
N3 Eu1 Eu2 84.90(12) . . ?
O5 Eu1 Eu2 32.25(8) . . ?
C24 Eu1 Eu2 120.39(12) 4_576 . ?
C13 Eu1 Eu2 56.84(12) . . ?
O1 Eu1 H14A 150.8 . . ?
O9 Eu1 H14A 125.6 . . ?
O13 Eu1 H14A 89.6 . . ?
O14 Eu1 H14A 18.3 . . ?
O8 Eu1 H14A 81.7 4_576 . ?
O7 Eu1 H14A 51.9 4_576 . ?
O6 Eu1 H14A 90.8 . . ?
N3 Eu1 H14A 62.9 . . ?
O5 Eu1 H14A 127.0 . . ?
C24 Eu1 H14A 65.7 4_576 . ?
C13 Eu1 H14A 109.4 . . ?
Eu2 Eu1 H14A 147.6 . . ?
O2 Eu2 O15 78.72(15) . . ?
O2 Eu2 O11 129.37(16) . 4_675 ?
O15 Eu2 O11 81.57(15) . 4_675 ?
O2 Eu2 O12 76.62(15) . 4_675 ?
O15 Eu2 O12 78.68(14) . 4_675 ?
O11 Eu2 O12 53.89(14) 4_675 4_675 ?
O2 Eu2 O5 84.07(14) . . ?
O15 Eu2 O5 154.92(13) . . ?
O11 Eu2 O5 95.75(14) 4_675 . ?
O12 Eu2 O5 79.68(14) 4_675 . ?
O2 Eu2 O4 146.80(15) . 2_656 ?
O15 Eu2 O4 125.69(14) . 2_656 ?
O11 Eu2 O4 80.45(15) 4_675 2_656 ?
O12 Eu2 O4 125.99(14) 4_675 2_656 ?
O5 Eu2 O4 77.83(13) . 2_656 ?
O2 Eu2 O10 75.54(15) . . ?
O15 Eu2 O10 79.14(14) . . ?
O11 Eu2 O10 144.17(14) 4_675 . ?
O12 Eu2 O10 147.18(15) 4_675 . ?
O5 Eu2 O10 114.09(13) . . ?
O4 Eu2 O10 86.71(15) 2_656 . ?
O2 Eu2 O3 139.67(14) . 2_656 ?
O15 Eu2 O3 73.94(13) . 2_656 ?
O11 Eu2 O3 75.11(14) 4_675 2_656 ?
O12 Eu2 O3 124.78(15) 4_675 2_656 ?
O5 Eu2 O3 129.70(13) . 2_656 ?
O4 Eu2 O3 51.98(13) 2_656 2_656 ?
O10 Eu2 O3 70.67(14) . 2_656 ?
O2 Eu2 C36 103.28(18) . 4_675 ?
O15 Eu2 C36 79.57(16) . 4_675 ?
O11 Eu2 C36 26.86(15) 4_675 4_675 ?
O12 Eu2 C36 27.04(15) 4_675 4_675 ?
O5 Eu2 C36 86.87(15) . 4_675 ?
O4 Eu2 C36 103.27(17) 2_656 4_675 ?
O10 Eu2 C36 158.47(16) . 4_675 ?
O3 Eu2 C36 100.29(17) 2_656 4_675 ?
O2 Eu2 O9 76.45(14) . . ?
O15 Eu2 O9 125.94(13) . . ?
O11 Eu2 O9 148.41(14) 4_675 . ?
O12 Eu2 O9 138.04(13) 4_675 . ?
O5 Eu2 O9 66.05(12) . . ?
O4 Eu2 O9 70.82(13) 2_656 . ?
O10 Eu2 O9 48.46(12) . . ?
O3 Eu2 O9 96.31(13) 2_656 . ?
C36 Eu2 O9 152.89(15) 4_675 . ?
O2 Eu2 C12 153.21(17) . 2_656 ?
O15 Eu2 C12 99.79(18) . 2_656 ?
O11 Eu2 C12 75.99(16) 4_675 2_656 ?
O12 Eu2 C12 129.70(16) 4_675 2_656 ?
O5 Eu2 C12 103.75(18) . 2_656 ?
O4 Eu2 C12 25.99(16) 2_656 2_656 ?
O10 Eu2 C12 77.91(16) . 2_656 ?
O3 Eu2 C12 25.99(15) 2_656 2_656 ?
C36 Eu2 C12 102.71(19) 4_675 2_656 ?
O9 Eu2 C12 83.37(16) . 2_656 ?
O2 Eu2 C25 74.06(16) . . ?
O15 Eu2 C25 101.92(16) . . ?
O11 Eu2 C25 156.18(15) 4_675 . ?
O12 Eu2 C25 149.90(15) 4_675 . ?
O5 Eu2 C25 90.59(15) . . ?
O4 Eu2 C25 78.49(16) 2_656 . ?
O10 Eu2 C25 23.65(14) . . ?
O3 Eu2 C25 83.17(15) 2_656 . ?
C36 Eu2 C25 176.52(18) 4_675 . ?
O9 Eu2 C25 24.82(13) . . ?
C12 Eu2 C25 80.20(17) 2_656 . ?
C1 O1 Eu1 148.8(4) . . ?
C1 O2 Eu2 138.1(4) . . ?
C12 O3 Eu2 89.8(4) . 2_646 ?
C12 O4 Eu2 96.3(4) . 2_646 ?
C13 O5 Eu2 156.2(4) . . ?
C13 O5 Eu1 89.6(3) . . ?
Eu2 O5 Eu1 110.51(13) . . ?
C13 O6 Eu1 101.5(4) . . ?
C24 O7 Eu1 92.3(4) . 4_675 ?
C24 O8 Eu1 94.8(4) . 4_675 ?
C25 O9 Eu1 145.7(4) . . ?
C25 O9 Eu2 85.9(3) . . ?
Eu1 O9 Eu2 108.22(14) . . ?
C25 O10 Eu2 104.5(4) . . ?
C36 O11 Eu2 92.8(4) . 4_576 ?
C36 O12 Eu2 92.0(4) . 4_576 ?
Eu1 O13 H13A 120.5 . . ?
Eu1 O13 H13B 121.1 . . ?
H13A O13 H13B 112.4 . . ?
Eu1 O14 H14A 97.5 . . ?
Eu1 O14 H14B 131.7 . . ?
H14A O14 H14B 113.2 . . ?
Eu2 O15 H15A 127.1 . . ?
Eu2 O15 H15B 119.9 . . ?
H15A O15 H15B 113.0 . . ?
C41 N1 C37 115.1(7) . . ?
C46 N2 C42 114.9(7) . . ?
C47 N3 C51 114.9(6) . . ?
C47 N3 Eu1 120.5(5) . . ?
C51 N3 Eu1 124.6(4) . . ?
O2 C1 O1 124.3(6) . . ?
O2 C1 C2 118.8(6) . . ?
O1 C1 C2 116.9(6) . . ?
C3 C2 C7 120.5(6) . . ?
C3 C2 C1 116.7(6) . . ?
C7 C2 C1 122.7(6) . . ?
C2 C3 C4 120.2(6) . . ?
C2 C3 H3 119.9 . . ?
C4 C3 H3 119.9 . . ?
C5 C4 C3 121.2(6) . . ?
C5 C4 H4 119.4 . . ?
C3 C4 H4 119.4 . . ?
C4 C5 C6 120.1(6) . . ?
C4 C5 C12 119.6(6) . . ?
C6 C5 C12 120.3(6) . . ?
C11 C6 C7 119.0(6) . . ?
C11 C6 C5 121.9(6) . . ?
C7 C6 C5 119.1(6) . . ?
C6 C7 C2 118.8(6) . . ?
C6 C7 C8 117.4(6) . . ?
C2 C7 C8 123.7(6) . . ?
C9 C8 C7 121.8(6) . . ?
C9 C8 H8 119.1 . . ?
C7 C8 H8 119.1 . . ?
C8 C9 C10 120.2(6) . . ?
C8 C9 H9 119.9 . . ?
C10 C9 H9 119.9 . . ?
C11 C10 C9 120.0(7) . . ?
C11 C10 H10 120.0 . . ?
C9 C10 H10 120.0 . . ?
C10 C11 C6 121.7(6) . . ?
C10 C11 H11 119.2 . . ?
C6 C11 H11 119.2 . . ?
O3 C12 O4 121.9(6) . . ?
O3 C12 C5 120.0(6) . . ?
O4 C12 C5 118.1(6) . . ?
O3 C12 Eu2 64.2(3) . 2_646 ?
O4 C12 Eu2 57.7(3) . 2_646 ?
C5 C12 Eu2 175.3(5) . 2_646 ?
O6 C13 O5 119.9(5) . . ?
O6 C13 C14 118.7(5) . . ?
O5 C13 C14 121.3(6) . . ?
O6 C13 Eu1 54.5(3) . . ?
O5 C13 Eu1 65.4(3) . . ?
C14 C13 Eu1 172.2(4) . . ?
C15 C14 C19 119.0(6) . . ?
C15 C14 C13 116.8(6) . . ?
C19 C14 C13 124.3(5) . . ?
C14 C15 C16 121.0(6) . . ?
C14 C15 H15 119.5 . . ?
C16 C15 H15 119.5 . . ?
C17 C16 C15 121.9(6) . . ?
C17 C16 H16 119.1 . . ?
C15 C16 H16 119.1 . . ?
C16 C17 C18 119.5(6) . . ?
C16 C17 C24 116.3(6) . . ?
C18 C17 C24 124.2(6) . . ?
C23 C18 C17 123.9(6) . . ?
C23 C18 C19 117.9(6) . . ?
C17 C18 C19 118.2(6) . . ?
C14 C19 C20 122.1(6) . . ?
C14 C19 C18 120.0(5) . . ?
C20 C19 C18 117.9(6) . . ?
C21 C20 C19 121.8(7) . . ?
C21 C20 H20 119.1 . . ?
C19 C20 H20 119.1 . . ?
C20 C21 C22 120.0(7) . . ?
C20 C21 H21 120.0 . . ?
C22 C21 H21 120.0 . . ?
C23 C22 C21 121.0(7) . . ?
C23 C22 H22 119.5 . . ?
C21 C22 H22 119.5 . . ?
C22 C23 C18 121.4(7) . . ?
C22 C23 H23 119.3 . . ?
C18 C23 H23 119.3 . . ?
O8 C24 O7 120.4(6) . . ?
O8 C24 C17 121.7(6) . . ?
O7 C24 C17 117.9(6) . . ?
O8 C24 Eu1 59.3(3) . 4_675 ?
O7 C24 Eu1 61.2(3) . 4_675 ?
C17 C24 Eu1 177.4(4) . 4_675 ?
O10 C25 O9 121.1(5) . . ?
O10 C25 C26 118.7(5) . . ?
O9 C25 C26 120.1(6) . . ?
O10 C25 Eu2 51.8(3) . . ?
O9 C25 Eu2 69.3(3) . . ?
C26 C25 Eu2 170.4(4) . . ?
C27 C26 C31 120.6(6) . . ?
C27 C26 C25 117.2(6) . . ?
C31 C26 C25 122.1(6) . . ?
C26 C27 C28 121.2(6) . . ?
C26 C27 H27 119.4 . . ?
C28 C27 H27 119.4 . . ?
C29 C28 C27 119.9(6) . . ?
C29 C28 H28 120.1 . . ?
C27 C28 H28 120.1 . . ?
C28 C29 C30 120.7(6) . . ?
C28 C29 C36 114.5(6) . . ?
C30 C29 C36 124.7(5) . . ?
C29 C30 C31 119.3(6) . . ?
C29 C30 C35 123.8(6) . . ?
C31 C30 C35 116.9(6) . . ?
C32 C31 C30 119.9(6) . . ?
C32 C31 C26 121.8(6) . . ?
C30 C31 C26 118.3(6) . . ?
C33 C32 C31 121.4(7) . . ?
C33 C32 H32 119.3 . . ?
C31 C32 H32 119.3 . . ?
C32 C33 C34 118.4(7) . . ?
C32 C33 H33 120.8 . . ?
C34 C33 H33 120.8 . . ?
C35 C34 C33 121.8(7) . . ?
C35 C34 H34 119.1 . . ?
C33 C34 H34 119.1 . . ?
C34 C35 C30 121.5(6) . . ?
C34 C35 H35 119.2 . . ?
C30 C35 H35 119.2 . . ?
O11 C36 O12 121.2(6) . . ?
O11 C36 C29 120.8(6) . . ?
O12 C36 C29 118.0(5) . . ?
O11 C36 Eu2 60.3(3) . 4_576 ?
O12 C36 Eu2 61.0(3) . 4_576 ?
C29 C36 Eu2 176.8(4) . 4_576 ?
N1 C37 C38 125.4(9) . . ?
N1 C37 H37 117.3 . . ?
C38 C37 H37 117.3 . . ?
C39 C38 C37 117.4(9) . . ?
C39 C38 H38 121.3 . . ?
C37 C38 H38 121.3 . . ?
C40 C39 C38 117.8(7) . . ?
C40 C39 C44 121.3(7) . . ?
C38 C39 C44 120.8(7) . . ?
C39 C40 C41 120.0(8) . . ?
C39 C40 H40 120.0 . . ?
C41 C40 H40 120.0 . . ?
N1 C41 C40 124.0(8) . . ?
N1 C41 H41 118.0 . . ?
C40 C41 H41 118.0 . . ?
N2 C42 C43 123.8(8) . . ?
N2 C42 H42 118.1 . . ?
C43 C42 H42 118.1 . . ?
C44 C43 C42 121.1(8) . . ?
C44 C43 H43 119.4 . . ?
C42 C43 H43 119.4 . . ?
C43 C44 C45 116.2(7) . . ?
C43 C44 C39 123.3(7) . . ?
C45 C44 C39 120.4(7) . . ?
C46 C45 C44 118.4(8) . . ?
C46 C45 H45 120.8 . . ?
C44 C45 H45 120.8 . . ?
N2 C46 C45 125.6(8) . . ?
N2 C46 H46 117.2 . . ?
C45 C46 H46 117.2 . . ?
N3 C47 C48 124.9(7) . . ?
N3 C47 H47 117.5 . . ?
C48 C47 H47 117.5 . . ?
C49 C48 C47 119.6(6) . . ?
C49 C48 H48 120.2 . . ?
C47 C48 H48 120.2 . . ?
C48 C49 C50 115.4(6) . . ?
C48 C49 C49 121.5(8) . 3_676 ?
C50 C49 C49 123.1(8) . 3_676 ?
C51 C50 C49 120.4(6) . . ?
C51 C50 H50 119.8 . . ?
C49 C50 H50 119.8 . . ?
N3 C51 C50 124.7(6) . . ?
N3 C51 H51 117.7 . . ?
C50 C51 H51 117.7 . . ?

loop_
_geom_bond_atom_site_label_1
_geom_bond_atom_site_label_2
_geom_bond_distance
_geom_bond_site_symmetry_2
_geom_bond_publ_flag
Eu1 O1 2.312(4) . ?
Eu1 O9 2.408(4) . ?
Eu1 O13 2.409(4) . ?
Eu1 O14 2.436(4) . ?
Eu1 O8 2.443(4) 4_576 ?
Eu1 O7 2.484(4) 4_576 ?
Eu1 O6 2.505(4) . ?
Eu1 N3 2.632(5) . ?
Eu1 O5 2.744(4) . ?
Eu1 C24 2.832(7) 4_576 ?
Eu1 C13 3.017(6) . ?
Eu1 Eu2 4.2458(13) . ?
Eu1 H14A 2.6829 . ?
Eu2 O2 2.339(4) . ?
Eu2 O15 2.381(4) . ?
Eu2 O11 2.402(4) 4_675 ?
Eu2 O12 2.417(4) 4_675 ?
Eu2 O5 2.419(4) . ?
Eu2 O4 2.424(4) 2_656 ?
Eu2 O10 2.446(4) . ?
Eu2 O3 2.567(4) 2_656 ?
Eu2 C36 2.762(6) 4_675 ?
Eu2 O9 2.825(4) . ?
Eu2 C12 2.851(6) 2_656 ?
Eu2 C25 3.012(6) . ?
O1 C1 1.250(7) . ?
O2 C1 1.241(7) . ?
O3 C12 1.249(7) . ?
O3 Eu2 2.567(4) 2_646 ?
O4 C12 1.257(7) . ?
O4 Eu2 2.424(4) 2_646 ?
O5 C13 1.275(6) . ?
O6 C13 1.254(7) . ?
O7 C24 1.264(7) . ?
O7 Eu1 2.484(4) 4_675 ?
O8 C24 1.245(7) . ?
O8 Eu1 2.443(4) 4_675 ?
O9 C25 1.268(6) . ?
O10 C25 1.248(7) . ?
O11 C36 1.250(7) . ?
O11 Eu2 2.402(4) 4_576 ?
O12 C36 1.257(7) . ?
O12 Eu2 2.417(4) 4_576 ?
O13 H13A 0.8410 . ?
O13 H13B 0.9510 . ?
O14 H14A 0.8502 . ?
O14 H14B 0.8508 . ?
O15 H15A 0.8495 . ?
O15 H15B 0.9524 . ?
N1 C41 1.317(9) . ?
N1 C37 1.331(11) . ?
N2 C46 1.313(9) . ?
N2 C42 1.328(9) . ?
N3 C47 1.307(8) . ?
N3 C51 1.351(7) . ?
C1 C2 1.508(8) . ?
C2 C3 1.363(8) . ?
C2 C7 1.421(8) . ?
C3 C4 1.410(8) . ?
C3 H3 0.9300 . ?
C4 C5 1.355(8) . ?
C4 H4 0.9300 . ?
C5 C6 1.423(8) . ?
C5 C12 1.500(8) . ?
C6 C11 1.412(8) . ?
C6 C7 1.418(8) . ?
C7 C8 1.428(8) . ?
C8 C9 1.344(8) . ?
C8 H8 0.9300 . ?
C9 C10 1.412(8) . ?
C9 H9 0.9300 . ?
C10 C11 1.343(9) . ?
C10 H10 0.9300 . ?
C11 H11 0.9300 . ?
C12 Eu2 2.851(6) 2_646 ?
C13 C14 1.496(8) . ?
C14 C15 1.373(7) . ?
C14 C19 1.414(8) . ?
C15 C16 1.396(8) . ?
C15 H15 0.9300 . ?
C16 C17 1.364(8) . ?
C16 H16 0.9300 . ?
C17 C18 1.423(8) . ?
C17 C24 1.521(8) . ?
C18 C23 1.415(8) . ?
C18 C19 1.445(8) . ?
C19 C20 1.425(8) . ?
C20 C21 1.347(9) . ?
C20 H20 0.9300 . ?
C21 C22 1.401(9) . ?
C21 H21 0.9300 . ?
C22 C23 1.356(8) . ?
C22 H22 0.9300 . ?
C23 H23 0.9300 . ?
C24 Eu1 2.832(7) 4_675 ?
C25 C26 1.504(8) . ?
C26 C27 1.338(8) . ?
C26 C31 1.435(8) . ?
C27 C28 1.418(7) . ?
C27 H27 0.9300 . ?
C28 C29 1.368(8) . ?
C28 H28 0.9300 . ?
C29 C30 1.409(8) . ?
C29 C36 1.511(8) . ?
C30 C31 1.422(8) . ?
C30 C35 1.424(8) . ?
C31 C32 1.404(8) . ?
C32 C33 1.376(9) . ?
C32 H32 0.9300 . ?
C33 C34 1.405(9) . ?
C33 H33 0.9300 . ?
C34 C35 1.348(9) . ?
C34 H34 0.9300 . ?
C35 H35 0.9300 . ?
C36 Eu2 2.762(6) 4_576 ?
C37 C38 1.385(11) . ?
C37 H37 0.9300 . ?
C38 C39 1.379(9) . ?
C38 H38 0.9300 . ?
C39 C40 1.363(10) . ?
C39 C44 1.491(9) . ?
C40 C41 1.374(9) . ?
C40 H40 0.9300 . ?
C41 H41 0.9300 . ?
C42 C43 1.361(9) . ?
C42 H42 0.9300 . ?
C43 C44 1.359(9) . ?
C43 H43 0.9300 . ?
C44 C45 1.382(9) . ?
C45 C46 1.377(10) . ?
C45 H45 0.9300 . ?
C46 H46 0.9300 . ?
C47 C48 1.401(8) . ?
C47 H47 0.9300 . ?
C48 C49 1.390(8) . ?
C48 H48 0.9300 . ?
C49 C50 1.391(8) . ?
C49 C49 1.461(11) 3_676 ?
C50 C51 1.366(8) . ?
C50 H50 0.9300 . ?
C51 H51 0.9300 . ?

loop_
_geom_torsion_atom_site_label_1
_geom_torsion_atom_site_label_2
_geom_torsion_atom_site_label_3
_geom_torsion_atom_site_label_4
_geom_torsion
_geom_torsion_site_symmetry_1
_geom_torsion_site_symmetry_2
_geom_torsion_site_symmetry_3
_geom_torsion_site_symmetry_4
_geom_torsion_publ_flag
O9 Eu1 O1 C1 -40.1(8) . . . . ?
O13 Eu1 O1 C1 138.1(9) . . . . ?
O14 Eu1 O1 C1 164.1(8) . . . . ?
O8 Eu1 O1 C1 -131.3(8) 4_576 . . . ?
O7 Eu1 O1 C1 -105.4(8) 4_576 . . . ?
O6 Eu1 O1 C1 74.1(8) . . . . ?
N3 Eu1 O1 C1 3.6(10) . . . . ?
O5 Eu1 O1 C1 29.6(8) . . . . ?
C24 Eu1 O1 C1 -118.8(8) 4_576 . . . ?
C13 Eu1 O1 C1 52.4(8) . . . . ?
Eu2 Eu1 O1 C1 0.5(8) . . . . ?
O15 Eu2 O2 C1 152.9(6) . . . . ?
O11 Eu2 O2 C1 -138.1(6) 4_675 . . . ?
O12 Eu2 O2 C1 -126.2(6) 4_675 . . . ?
O5 Eu2 O2 C1 -45.5(6) . . . . ?
O4 Eu2 O2 C1 11.5(7) 2_656 . . . ?
O10 Eu2 O2 C1 71.3(6) . . . . ?
O3 Eu2 O2 C1 105.0(6) 2_656 . . . ?
C36 Eu2 O2 C1 -130.8(6) 4_675 . . . ?
O9 Eu2 O2 C1 21.3(6) . . . . ?
C12 Eu2 O2 C1 63.5(8) 2_656 . . . ?
C25 Eu2 O2 C1 46.8(6) . . . . ?
O2 Eu2 O5 C13 -88.3(9) . . . . ?
O15 Eu2 O5 C13 -41.6(10) . . . . ?
O11 Eu2 O5 C13 40.8(9) 4_675 . . . ?
O12 Eu2 O5 C13 -10.9(9) 4_675 . . . ?
O4 Eu2 O5 C13 119.7(9) 2_656 . . . ?
O10 Eu2 O5 C13 -159.6(9) . . . . ?
O3 Eu2 O5 C13 116.2(9) 2_656 . . . ?
C36 Eu2 O5 C13 15.4(9) 4_675 . . . ?
O9 Eu2 O5 C13 -166.1(9) . . . . ?
C12 Eu2 O5 C13 117.7(9) 2_656 . . . ?
C25 Eu2 O5 C13 -162.2(9) . . . . ?
O2 Eu2 O5 Eu1 57.68(16) . . . . ?
O15 Eu2 O5 Eu1 104.4(3) . . . . ?
O11 Eu2 O5 Eu1 -173.23(15) 4_675 . . . ?
O12 Eu2 O5 Eu1 135.12(17) 4_675 . . . ?
O4 Eu2 O5 Eu1 -94.32(16) 2_656 . . . ?
O10 Eu2 O5 Eu1 -13.6(2) . . . . ?
O3 Eu2 O5 Eu1 -97.83(19) 2_656 . . . ?
C36 Eu2 O5 Eu1 161.38(19) 4_675 . . . ?
O9 Eu2 O5 Eu1 -20.10(12) . . . . ?
C12 Eu2 O5 Eu1 -96.29(18) 2_656 . . . ?
C25 Eu2 O5 Eu1 -16.23(16) . . . . ?
O1 Eu1 O5 C13 113.8(3) . . . . ?
O9 Eu1 O5 C13 -169.6(3) . . . . ?
O13 Eu1 O5 C13 48.3(3) . . . . ?
O14 Eu1 O5 C13 -28.0(4) . . . . ?
O8 Eu1 O5 C13 152.5(3) 4_576 . . . ?
O7 Eu1 O5 C13 -120.4(3) 4_576 . . . ?
O6 Eu1 O5 C13 -0.1(3) . . . . ?
N3 Eu1 O5 C13 -81.1(3) . . . . ?
C24 Eu1 O5 C13 -155.5(4) 4_576 . . . ?
Eu2 Eu1 O5 C13 166.9(4) . . . . ?
O1 Eu1 O5 Eu2 -53.16(16) . . . . ?
O9 Eu1 O5 Eu2 23.50(14) . . . . ?
O13 Eu1 O5 Eu2 -118.61(15) . . . . ?
O14 Eu1 O5 Eu2 165.09(14) . . . . ?
O8 Eu1 O5 Eu2 -14.5(3) 4_576 . . . ?
O7 Eu1 O5 Eu2 72.6(2) 4_576 . . . ?
O6 Eu1 O5 Eu2 -167.1(2) . . . . ?
N3 Eu1 O5 Eu2 111.92(18) . . . . ?
C24 Eu1 O5 Eu2 37.5(4) 4_576 . . . ?
C13 Eu1 O5 Eu2 -166.9(4) . . . . ?
O1 Eu1 O6 C13 -65.4(4) . . . . ?
O9 Eu1 O6 C13 11.0(4) . . . . ?
O13 Eu1 O6 C13 -128.9(4) . . . . ?
O14 Eu1 O6 C13 158.3(4) . . . . ?
O8 Eu1 O6 C13 -146.3(4) 4_576 . . . ?
O7 Eu1 O6 C13 114.0(4) 4_576 . . . ?
N3 Eu1 O6 C13 81.0(4) . . . . ?
O5 Eu1 O6 C13 0.1(3) . . . . ?
C24 Eu1 O6 C13 147.8(5) 4_576 . . . ?
Eu2 Eu1 O6 C13 -6.8(3) . . . . ?
O1 Eu1 O9 C25 -45.6(7) . . . . ?
O13 Eu1 O9 C25 -48.4(8) . . . . ?
O14 Eu1 O9 C25 106.1(7) . . . . ?
O8 Eu1 O9 C25 31.7(7) 4_576 . . . ?
O7 Eu1 O9 C25 83.9(7) 4_576 . . . ?
O6 Eu1 O9 C25 -138.9(7) . . . . ?
N3 Eu1 O9 C25 157.2(7) . . . . ?
O5 Eu1 O9 C25 -130.1(7) . . . . ?
C24 Eu1 O9 C25 57.2(7) 4_576 . . . ?
C13 Eu1 O9 C25 -134.5(7) . . . . ?
Eu2 Eu1 O9 C25 -110.4(7) . . . . ?
O1 Eu1 O9 Eu2 64.78(16) . . . . ?
O13 Eu1 O9 Eu2 62.0(3) . . . . ?
O14 Eu1 O9 Eu2 -143.51(19) . . . . ?
O8 Eu1 O9 Eu2 142.04(16) 4_576 . . . ?
O7 Eu1 O9 Eu2 -165.71(16) 4_576 . . . ?
O6 Eu1 O9 Eu2 -28.53(19) . . . . ?
N3 Eu1 O9 Eu2 -92.44(16) . . . . ?
O5 Eu1 O9 Eu2 -19.67(12) . . . . ?
C24 Eu1 O9 Eu2 167.6(2) 4_576 . . . ?
C13 Eu1 O9 Eu2 -24.07(16) . . . . ?
O2 Eu2 O9 C25 81.3(3) . . . . ?
O15 Eu2 O9 C25 16.3(4) . . . . ?
O11 Eu2 O9 C25 -130.1(3) 4_675 . . . ?
O12 Eu2 O9 C25 132.7(3) 4_675 . . . ?
O5 Eu2 O9 C25 170.7(3) . . . . ?
O4 Eu2 O9 C25 -104.4(3) 2_656 . . . ?
O10 Eu2 O9 C25 -1.3(3) . . . . ?
O3 Eu2 O9 C25 -58.4(3) 2_656 . . . ?
C36 Eu2 O9 C25 174.0(4) 4_675 . . . ?
C12 Eu2 O9 C25 -81.0(3) 2_656 . . . ?
O2 Eu2 O9 Eu1 -66.75(16) . . . . ?
O15 Eu2 O9 Eu1 -131.71(15) . . . . ?
O11 Eu2 O9 Eu1 81.9(3) 4_675 . . . ?
O12 Eu2 O9 Eu1 -15.4(3) 4_675 . . . ?
O5 Eu2 O9 Eu1 22.72(14) . . . . ?
O4 Eu2 O9 Eu1 107.57(17) 2_656 . . . ?
O10 Eu2 O9 Eu1 -149.3(2) . . . . ?
O3 Eu2 O9 Eu1 153.58(15) 2_656 . . . ?
C36 Eu2 O9 Eu1 26.0(4) 4_675 . . . ?
C12 Eu2 O9 Eu1 130.99(19) 2_656 . . . ?
C25 Eu2 O9 Eu1 -148.0(4) . . . . ?
O2 Eu2 O10 C25 -83.2(4) . . . . ?
O15 Eu2 O10 C25 -164.2(4) . . . . ?
O11 Eu2 O10 C25 137.1(4) 4_675 . . . ?
O12 Eu2 O10 C25 -116.0(4) 4_675 . . . ?
O5 Eu2 O10 C25 -6.6(4) . . . . ?
O4 Eu2 O10 C25 68.5(4) 2_656 . . . ?
O3 Eu2 O10 C25 119.1(4) 2_656 . . . ?
C36 Eu2 O10 C25 -172.8(5) 4_675 . . . ?
O9 Eu2 O10 C25 1.3(3) . . . . ?
C12 Eu2 O10 C25 93.2(4) 2_656 . . . ?
O1 Eu1 N3 C47 -51.0(6) . . . . ?
O9 Eu1 N3 C47 -8.9(5) . . . . ?
O13 Eu1 N3 C47 -168.6(5) . . . . ?
O14 Eu1 N3 C47 142.7(6) . . . . ?
O8 Eu1 N3 C47 72.1(6) 4_576 . . . ?
O7 Eu1 N3 C47 73.0(5) 4_576 . . . ?
O6 Eu1 N3 C47 -130.2(6) . . . . ?
O5 Eu1 N3 C47 -78.1(5) . . . . ?
C24 Eu1 N3 C47 71.7(6) 4_576 . . . ?
C13 Eu1 N3 C47 -104.6(6) . . . . ?
Eu2 Eu1 N3 C47 -48.3(5) . . . . ?
O1 Eu1 N3 C51 126.9(5) . . . . ?
O9 Eu1 N3 C51 168.9(5) . . . . ?
O13 Eu1 N3 C51 9.3(6) . . . . ?
O14 Eu1 N3 C51 -39.4(5) . . . . ?
O8 Eu1 N3 C51 -110.0(5) 4_576 . . . ?
O7 Eu1 N3 C51 -109.1(5) 4_576 . . . ?
O6 Eu1 N3 C51 47.7(5) . . . . ?
O5 Eu1 N3 C51 99.8(5) . . . . ?
C24 Eu1 N3 C51 -110.4(5) 4_576 . . . ?
C13 Eu1 N3 C51 73.3(5) . . . . ?
Eu2 Eu1 N3 C51 129.6(5) . . . . ?
Eu2 O2 C1 O1 16.3(10) . . . . ?
Eu2 O2 C1 C2 -164.0(4) . . . . ?
Eu1 O1 C1 O2 -8.2(13) . . . . ?
Eu1 O1 C1 C2 172.1(5) . . . . ?
O2 C1 C2 C3 143.1(6) . . . . ?
O1 C1 C2 C3 -37.1(8) . . . . ?
O2 C1 C2 C7 -36.9(8) . . . . ?
O1 C1 C2 C7 142.8(6) . . . . ?
C7 C2 C3 C4 2.0(9) . . . . ?
C1 C2 C3 C4 -178.0(5) . . . . ?
C2 C3 C4 C5 -2.5(10) . . . . ?
C3 C4 C5 C6 0.0(9) . . . . ?
C3 C4 C5 C12 178.0(6) . . . . ?
C4 C5 C6 C11 -176.9(6) . . . . ?
C12 C5 C6 C11 5.1(9) . . . . ?
C4 C5 C6 C7 2.8(8) . . . . ?
C12 C5 C6 C7 -175.1(5) . . . . ?
C11 C6 C7 C2 176.6(5) . . . . ?
C5 C6 C7 C2 -3.2(8) . . . . ?
C11 C6 C7 C8 0.5(8) . . . . ?
C5 C6 C7 C8 -179.2(5) . . . . ?
C3 C2 C7 C6 0.8(8) . . . . ?
C1 C2 C7 C6 -179.2(5) . . . . ?
C3 C2 C7 C8 176.6(6) . . . . ?
C1 C2 C7 C8 -3.3(9) . . . . ?
C6 C7 C8 C9 -0.6(9) . . . . ?
C2 C7 C8 C9 -176.5(6) . . . . ?
C7 C8 C9 C10 0.9(10) . . . . ?
C8 C9 C10 C11 -1.1(10) . . . . ?
C9 C10 C11 C6 1.0(10) . . . . ?
C7 C6 C11 C10 -0.8(9) . . . . ?
C5 C6 C11 C10 179.0(6) . . . . ?
Eu2 O3 C12 O4 1.7(6) 2_646 . . . ?
Eu2 O3 C12 C5 -177.8(5) 2_646 . . . ?
Eu2 O4 C12 O3 -1.8(7) 2_646 . . . ?
Eu2 O4 C12 C5 177.7(5) 2_646 . . . ?
C4 C5 C12 O3 71.4(8) . . . . ?
C6 C5 C12 O3 -110.6(7) . . . . ?
C4 C5 C12 O4 -108.1(7) . . . . ?
C6 C5 C12 O4 69.9(8) . . . . ?
C4 C5 C12 Eu2 -83(6) . . . 2_646 ?
C6 C5 C12 Eu2 95(6) . . . 2_646 ?
Eu1 O6 C13 O5 -0.3(6) . . . . ?
Eu1 O6 C13 C14 175.6(4) . . . . ?
Eu2 O5 C13 O6 148.7(7) . . . . ?
Eu1 O5 C13 O6 0.2(5) . . . . ?
Eu2 O5 C13 C14 -27.1(12) . . . . ?
Eu1 O5 C13 C14 -175.5(5) . . . . ?
Eu2 O5 C13 Eu1 148.4(9) . . . . ?
O1 Eu1 C13 O6 116.4(4) . . . . ?
O9 Eu1 C13 O6 -170.1(4) . . . . ?
O13 Eu1 C13 O6 47.2(4) . . . . ?
O14 Eu1 C13 O6 -22.3(4) . . . . ?
O8 Eu1 C13 O6 101.3(7) 4_576 . . . ?
O7 Eu1 C13 O6 -93.8(4) 4_576 . . . ?
N3 Eu1 C13 O6 -90.1(4) . . . . ?
O5 Eu1 C13 O6 -179.7(6) . . . . ?
C24 Eu1 C13 O6 -106.4(8) 4_576 . . . ?
Eu2 Eu1 C13 O6 172.0(4) . . . . ?
O1 Eu1 C13 O5 -63.9(3) . . . . ?
O9 Eu1 C13 O5 9.7(3) . . . . ?
O13 Eu1 C13 O5 -133.1(3) . . . . ?
O14 Eu1 C13 O5 157.4(3) . . . . ?
O8 Eu1 C13 O5 -79.0(7) 4_576 . . . ?
O7 Eu1 C13 O5 86.0(4) 4_576 . . . ?
O6 Eu1 C13 O5 179.7(6) . . . . ?
N3 Eu1 C13 O5 89.6(3) . . . . ?
C24 Eu1 C13 O5 73.3(8) 4_576 . . . ?
Eu2 Eu1 C13 O5 -8.3(2) . . . . ?
O1 Eu1 C13 C14 86(3) . . . . ?
O9 Eu1 C13 C14 160(3) . . . . ?
O13 Eu1 C13 C14 17(3) . . . . ?
O14 Eu1 C13 C14 -52(3) . . . . ?
O8 Eu1 C13 C14 71(3) 4_576 . . . ?
O7 Eu1 C13 C14 -124(3) 4_576 . . . ?
O6 Eu1 C13 C14 -30(3) . . . . ?
N3 Eu1 C13 C14 -120(3) . . . . ?
O5 Eu1 C13 C14 150(3) . . . . ?
C24 Eu1 C13 C14 -137(3) 4_576 . . . ?
Eu2 Eu1 C13 C14 142(3) . . . . ?
O6 C13 C14 C15 -43.3(8) . . . . ?
O5 C13 C14 C15 132.5(6) . . . . ?
Eu1 C13 C14 C15 -16(3) . . . . ?
O6 C13 C14 C19 137.0(6) . . . . ?
O5 C13 C14 C19 -47.2(8) . . . . ?
Eu1 C13 C14 C19 165(3) . . . . ?
C19 C14 C15 C16 6.9(9) . . . . ?
C13 C14 C15 C16 -172.8(6) . . . . ?
C14 C15 C16 C17 -3.4(10) . . . . ?
C15 C16 C17 C18 -3.2(10) . . . . ?
C15 C16 C17 C24 176.3(6) . . . . ?
C16 C17 C18 C23 -177.3(6) . . . . ?
C24 C17 C18 C23 3.2(10) . . . . ?
C16 C17 C18 C19 5.9(9) . . . . ?
C24 C17 C18 C19 -173.6(6) . . . . ?
C15 C14 C19 C20 172.8(6) . . . . ?
C13 C14 C19 C20 -7.5(10) . . . . ?
C15 C14 C19 C18 -4.0(9) . . . . ?
C13 C14 C19 C18 175.7(5) . . . . ?
C23 C18 C19 C14 -179.3(6) . . . . ?
C17 C18 C19 C14 -2.3(9) . . . . ?
C23 C18 C19 C20 3.7(9) . . . . ?
C17 C18 C19 C20 -179.3(6) . . . . ?
C14 C19 C20 C21 179.5(6) . . . . ?
C18 C19 C20 C21 -3.6(10) . . . . ?
C19 C20 C21 C22 2.4(11) . . . . ?
C20 C21 C22 C23 -1.4(12) . . . . ?
C21 C22 C23 C18 1.7(12) . . . . ?
C17 C18 C23 C22 -179.7(7) . . . . ?
C19 C18 C23 C22 -2.9(10) . . . . ?
Eu1 O8 C24 O7 -3.3(6) 4_675 . . . ?
Eu1 O8 C24 C17 177.2(5) 4_675 . . . ?
Eu1 O7 C24 O8 3.3(6) 4_675 . . . ?
Eu1 O7 C24 C17 -177.2(5) 4_675 . . . ?
C16 C17 C24 O8 155.1(6) . . . . ?
C18 C17 C24 O8 -25.4(10) . . . . ?
C16 C17 C24 O7 -24.4(9) . . . . ?
C18 C17 C24 O7 155.1(6) . . . . ?
C16 C17 C24 Eu1 -94(11) . . . 4_675 ?
C18 C17 C24 Eu1 85(11) . . . 4_675 ?
Eu2 O10 C25 O9 -2.6(7) . . . . ?
Eu2 O10 C25 C26 -178.2(4) . . . . ?
Eu1 O9 C25 O10 119.0(6) . . . . ?
Eu2 O9 C25 O10 2.2(5) . . . . ?
Eu1 O9 C25 C26 -65.5(9) . . . . ?
Eu2 O9 C25 C26 177.7(5) . . . . ?
Eu1 O9 C25 Eu2 116.8(6) . . . . ?
O2 Eu2 C25 O10 90.3(4) . . . . ?
O15 Eu2 C25 O10 15.8(4) . . . . ?
O11 Eu2 C25 O10 -80.3(6) 4_675 . . . ?
O12 Eu2 C25 O10 103.8(4) 4_675 . . . ?
O5 Eu2 C25 O10 173.9(4) . . . . ?
O4 Eu2 C25 O10 -108.6(4) 2_656 . . . ?
O3 Eu2 C25 O10 -56.1(4) 2_656 . . . ?
C36 Eu2 C25 O10 131(3) 4_675 . . . ?
O9 Eu2 C25 O10 -177.6(6) . . . . ?
C12 Eu2 C25 O10 -82.2(4) 2_656 . . . ?
O2 Eu2 C25 O9 -92.1(3) . . . . ?
O15 Eu2 C25 O9 -166.6(3) . . . . ?
O11 Eu2 C25 O9 97.3(5) 4_675 . . . ?
O12 Eu2 C25 O9 -78.6(4) 4_675 . . . ?
O5 Eu2 C25 O9 -8.5(3) . . . . ?
O4 Eu2 C25 O9 69.0(3) 2_656 . . . ?
O10 Eu2 C25 O9 177.6(6) . . . . ?
O3 Eu2 C25 O9 121.5(3) 2_656 . . . ?
C36 Eu2 C25 O9 -52(3) 4_675 . . . ?
C12 Eu2 C25 O9 95.4(3) 2_656 . . . ?
O2 Eu2 C25 C26 100(2) . . . . ?
O15 Eu2 C25 C26 25(2) . . . . ?
O11 Eu2 C25 C26 -71(3) 4_675 . . . ?
O12 Eu2 C25 C26 113(2) 4_675 . . . ?
O5 Eu2 C25 C26 -177(2) . . . . ?
O4 Eu2 C25 C26 -99(2) 2_656 . . . ?
O10 Eu2 C25 C26 9(2) . . . . ?
O3 Eu2 C25 C26 -47(2) 2_656 . . . ?
C36 Eu2 C25 C26 140(3) 4_675 . . . ?
O9 Eu2 C25 C26 -168(3) . . . . ?
C12 Eu2 C25 C26 -73(2) 2_656 . . . ?
O10 C25 C26 C27 133.1(6) . . . . ?
O9 C25 C26 C27 -42.5(8) . . . . ?
Eu2 C25 C26 C27 125(2) . . . . ?
O10 C25 C26 C31 -43.5(8) . . . . ?
O9 C25 C26 C31 140.8(6) . . . . ?
Eu2 C25 C26 C31 -52(3) . . . . ?
C31 C26 C27 C28 3.1(9) . . . . ?
C25 C26 C27 C28 -173.6(5) . . . . ?
C26 C27 C28 C29 -1.4(9) . . . . ?
C27 C28 C29 C30 -0.5(9) . . . . ?
C27 C28 C29 C36 -176.2(5) . . . . ?
C28 C29 C30 C31 0.6(9) . . . . ?
C36 C29 C30 C31 175.9(5) . . . . ?
C28 C29 C30 C35 -179.9(6) . . . . ?
C36 C29 C30 C35 -4.7(10) . . . . ?
C29 C30 C31 C32 -176.8(6) . . . . ?
C35 C30 C31 C32 3.7(9) . . . . ?
C29 C30 C31 C26 1.0(9) . . . . ?
C35 C30 C31 C26 -178.5(6) . . . . ?
C27 C26 C31 C32 174.9(6) . . . . ?
C25 C26 C31 C32 -8.6(9) . . . . ?
C27 C26 C31 C30 -2.9(9) . . . . ?
C25 C26 C31 C30 173.6(5) . . . . ?
C30 C31 C32 C33 -4.0(11) . . . . ?
C26 C31 C32 C33 178.2(7) . . . . ?
C31 C32 C33 C34 2.0(12) . . . . ?
C32 C33 C34 C35 0.2(13) . . . . ?
C33 C34 C35 C30 -0.4(13) . . . . ?
C29 C30 C35 C34 179.0(7) . . . . ?
C31 C30 C35 C34 -1.5(10) . . . . ?
Eu2 O11 C36 O12 2.6(6) 4_576 . . . ?
Eu2 O11 C36 C29 -176.6(5) 4_576 . . . ?
Eu2 O12 C36 O11 -2.6(6) 4_576 . . . ?
Eu2 O12 C36 C29 176.6(5) 4_576 . . . ?
C28 C29 C36 O11 163.9(6) . . . . ?
C30 C29 C36 O11 -11.6(10) . . . . ?
C28 C29 C36 O12 -15.3(8) . . . . ?
C30 C29 C36 O12 169.2(6) . . . . ?
C28 C29 C36 Eu2 55(8) . . . 4_576 ?
C30 C29 C36 Eu2 -121(8) . . . 4_576 ?
C41 N1 C37 C38 4.9(14) . . . . ?
N1 C37 C38 C39 -3.1(14) . . . . ?
C37 C38 C39 C40 -2.1(11) . . . . ?
C37 C38 C39 C44 -178.5(8) . . . . ?
C38 C39 C40 C41 5.3(11) . . . . ?
C44 C39 C40 C41 -178.4(6) . . . . ?
C37 N1 C41 C40 -1.4(11) . . . . ?
C39 C40 C41 N1 -3.6(12) . . . . ?
C46 N2 C42 C43 0.7(12) . . . . ?
N2 C42 C43 C44 -1.8(13) . . . . ?
C42 C43 C44 C45 1.2(12) . . . . ?
C42 C43 C44 C39 -178.3(7) . . . . ?
C40 C39 C44 C43 144.4(8) . . . . ?
C38 C39 C44 C43 -39.3(11) . . . . ?
C40 C39 C44 C45 -35.1(11) . . . . ?
C38 C39 C44 C45 141.2(8) . . . . ?
C43 C44 C45 C46 0.2(12) . . . . ?
C39 C44 C45 C46 179.8(7) . . . . ?
C42 N2 C46 C45 0.9(13) . . . . ?
C44 C45 C46 N2 -1.4(13) . . . . ?
C51 N3 C47 C48 -4.4(11) . . . . ?
Eu1 N3 C47 C48 173.7(6) . . . . ?
N3 C47 C48 C49 2.5(12) . . . . ?
C47 C48 C49 C50 1.3(11) . . . . ?
C47 C48 C49 C49 -179.7(8) . . . 3_676 ?
C48 C49 C50 C51 -2.7(11) . . . . ?
C49 C49 C50 C51 178.3(8) 3_676 . . . ?
C47 N3 C51 C50 2.9(10) . . . . ?
Eu1 N3 C51 C50 -175.2(5) . . . . ?
C49 C50 C51 N3 0.7(11) . . . . ?
